data_1508553
loop_
_publ_author_name
'Xiao, Tangxin'
'Feng, Xiaoqing'
'Ye, Shuyang'
'Guan, Yangfan'
'Li, Shao-Lu'
'Wang, Qi'
'Ji, Ya'
'Zhu, Dunru'
'Hu, Xiaoyu'
'Lin, Chen'
'Pan, Yi'
'Wang, Leyong'

_publ_section_title
;
 Highly Controllable Ring--Chain Equilibrium in Quadruply Hydrogen Bonded
 Supramolecular Polymers
;
_journal_issue 24
_journal_name_full Macromolecules
_journal_page_first 9585
_journal_paper_doi 10.1021/ma302459n
_journal_volume 45
_journal_year 2012
_chemical_formula_sum 'C30 H36 N8 O9'
_chemical_formula_weight 654.68
_chemical_name_systematic
; 
 ? 
;
_space_group_IT_number 2
_symmetry_cell_setting triclinic
_symmetry_space_group_name_Hall '-P 1'
_symmetry_space_group_name_H-M 'P -1'
_atom_sites_solution_hydrogens geom
_atom_sites_solution_primary direct
_atom_sites_solution_secondary difmap
_audit_creation_method SHELXL-97
_cell_angle_alpha 72.0610(10)
_cell_angle_beta 74.1310(10)
_cell_angle_gamma 73.0230(10)
_cell_formula_units_Z 2
_cell_length_a 11.3045(12)
_cell_length_b 12.4390(14)
_cell_length_c 14.2130(15)
_cell_measurement_temperature 291(2)
_cell_volume 1781.2(3)
_computing_cell_refinement SMART
_computing_data_collection 'SMART (Bruker, 2000)'
_computing_data_reduction 'SAINT (Bruker, 2000)'
_computing_molecular_graphics SHELXTL
_computing_publication_material SHELXTL
_computing_structure_refinement SHELXTL
_computing_structure_solution 'SHELXTL (Bruker, 2000)'
_diffrn_ambient_temperature 291(2)
_diffrn_measured_fraction_theta_full 1.000
_diffrn_measured_fraction_theta_max 1.000
_diffrn_measurement_device_type 'Bruker Smart Aepex CCD'
_diffrn_measurement_method 'phi and omega scans'
_diffrn_radiation_monochromator graphite
_diffrn_radiation_source 'sealed tube'
_diffrn_radiation_type MoK\a
_diffrn_radiation_wavelength 0.71073
_diffrn_reflns_av_R_equivalents 0.0337
_diffrn_reflns_av_sigmaI/netI 0.0671
_diffrn_reflns_limit_h_max 13
_diffrn_reflns_limit_h_min -13
_diffrn_reflns_limit_k_max 15
_diffrn_reflns_limit_k_min -14
_diffrn_reflns_limit_l_max 17
_diffrn_reflns_limit_l_min 0
_diffrn_reflns_number 17990
_diffrn_reflns_theta_full 26.00
_diffrn_reflns_theta_max 26.00
_diffrn_reflns_theta_min 1.54
_exptl_absorpt_coefficient_mu 0.092
_exptl_absorpt_correction_T_max 0.9801
_exptl_absorpt_correction_T_min 0.9748
_exptl_absorpt_correction_type multi-scan
_exptl_absorpt_process_details SADABS
_exptl_crystal_colour colorless
_exptl_crystal_density_diffrn 1.221
_exptl_crystal_density_method 'not measured'
_exptl_crystal_description block
_exptl_crystal_F_000 692.0
_exptl_crystal_size_max 0.28
_exptl_crystal_size_mid 0.24
_exptl_crystal_size_min 0.22
_refine_diff_density_max 0.179
_refine_diff_density_min -0.705
_refine_diff_density_rms 0.046
_refine_ls_extinction_method none
_refine_ls_goodness_of_fit_ref 1.191
_refine_ls_hydrogen_treatment mixed
_refine_ls_matrix_type full
_refine_ls_number_parameters 444
_refine_ls_number_reflns 7017
_refine_ls_number_restraints 0
_refine_ls_restrained_S_all 1.191
_refine_ls_R_factor_all 0.0948
_refine_ls_R_factor_gt 0.0642
_refine_ls_shift/su_max 0.000
_refine_ls_shift/su_mean 0.000
_refine_ls_structure_factor_coef Fsqd
_refine_ls_weighting_details 'calc w=1/[\s^2^(Fo^2^)+(0.0400P)^2^+0.2200P] where P=(Fo^2^+2Fc^2^)/3'
_refine_ls_weighting_scheme calc
_refine_ls_wR_factor_gt 0.1243
_refine_ls_wR_factor_ref 0.1291
_reflns_number_gt 4438
_reflns_number_total 7017
_reflns_threshold_expression >2sigma(I)
_cod_data_source_file ma302459n_si_002.cif
_cod_data_source_block 120530a_0m
_cod_original_sg_symbol_H-M P-1
_cod_database_code 1508553

loop_
_symmetry_equiv_pos_as_xyz
'x, y, z'
'-x, -y, -z'

loop_
_atom_site_label
_atom_site_type_symbol
_atom_site_fract_x
_atom_site_fract_y
_atom_site_fract_z
_atom_site_U_iso_or_equiv
_atom_site_adp_type
_atom_site_occupancy
_atom_site_symmetry_multiplicity
_atom_site_calc_flag
_atom_site_refinement_flags
C1 C 1.0556(2) 0.4607(2) 0.37109(18) 0.0402(6) Uani 1 1 d .
C2 C 1.0629(3) 0.5717(2) 0.36643(19) 0.0461(6) Uani 1 1 d .
H2 H 1.1392 0.5855 0.3669 0.055 Uiso 1 1 calc R
C3 C 0.9545(2) 0.6639(2) 0.36101(18) 0.0419(6) Uani 1 1 d .
H3 H 0.9611 0.7385 0.3555 0.050 Uiso 1 1 calc R
C4 C 0.8413(3) 0.6452(2) 0.3638(2) 0.0502(7) Uani 1 1 d .
H4 H 0.7701 0.7060 0.3627 0.060 Uiso 1 1 calc R
C5 C 0.8317(2) 0.5276(2) 0.36858(17) 0.0392(6) Uani 1 1 d .
C6 C 0.9403(2) 0.4418(2) 0.37378(17) 0.0395(6) Uani 1 1 d .
C7 C 0.9330(2) 0.3291(2) 0.37726(19) 0.0488(7) Uani 1 1 d .
H7 H 1.0047 0.2689 0.3784 0.059 Uiso 1 1 calc R
C8 C 0.8166(2) 0.3089(2) 0.37894(17) 0.0397(6) Uani 1 1 d .
H8 H 0.8117 0.2344 0.3822 0.048 Uiso 1 1 calc R
C9 C 0.7102(2) 0.3965(2) 0.37582(17) 0.0393(6) Uani 1 1 d .
H9 H 0.6335 0.3813 0.3781 0.047 Uiso 1 1 calc R
C10 C 0.7171(2) 0.5064(2) 0.36934(19) 0.0435(6) Uani 1 1 d .
C11 C 1.2845(2) 0.3917(2) 0.36306(19) 0.0415(6) Uani 1 1 d .
H11A H 1.3088 0.4436 0.2982 0.050 Uiso 1 1 calc R
H11B H 1.2855 0.4235 0.4171 0.050 Uiso 1 1 calc R
C12 C 1.3618(2) 0.27289(19) 0.37114(17) 0.0391(6) Uani 1 1 d .
H12A H 1.3123 0.2174 0.4140 0.047 Uiso 1 1 calc R
H12B H 1.4338 0.2627 0.4002 0.047 Uiso 1 1 calc R
C13 C 1.3432(2) 0.1673(2) 0.25849(18) 0.0411(6) Uani 1 1 d .
H13A H 1.3933 0.0895 0.2793 0.049 Uiso 1 1 calc R
H13B H 1.2607 0.1734 0.3028 0.049 Uiso 1 1 calc R
C14 C 1.3307(2) 0.19079(19) 0.15439(17) 0.0411(6) Uani 1 1 d .
H14A H 1.4110 0.1996 0.1095 0.049 Uiso 1 1 calc R
H14B H 1.3082 0.1257 0.1451 0.049 Uiso 1 1 calc R
C15 C 1.1144(2) 0.2810(2) 0.14409(17) 0.0415(6) Uani 1 1 d .
C16 C 0.9044(2) 0.37683(19) 0.12599(18) 0.0404(6) Uani 1 1 d .
C17 C 0.6952(2) 0.4899(2) 0.11373(19) 0.0416(6) Uani 1 1 d .
C18 C 0.6581(2) 0.3883(2) 0.11662(17) 0.0382(6) Uani 1 1 d .
H18 H 0.5771 0.3920 0.1106 0.046 Uiso 1 1 calc R
C19 C 0.7480(2) 0.2833(2) 0.12884(18) 0.0432(6) Uani 1 1 d .
C20 C 0.7106(2) 0.1756(2) 0.13739(18) 0.0400(6) Uani 1 1 d .
H20A H 0.7550 0.1457 0.0795 0.060 Uiso 1 1 calc R
H20B H 0.6213 0.1923 0.1407 0.060 Uiso 1 1 calc R
H20C H 0.7312 0.1190 0.1975 0.060 Uiso 1 1 calc R
C21 C 0.4967(2) 0.5747(2) 0.35866(17) 0.0385(6) Uani 1 1 d .
H21A H 0.5093 0.5448 0.3003 0.046 Uiso 1 1 calc R
H21B H 0.4728 0.5159 0.4187 0.046 Uiso 1 1 calc R
C22 C 0.3969(2) 0.6791(2) 0.3532(2) 0.0477(7) Uani 1 1 d .
H22A H 0.3967 0.7207 0.4009 0.057 Uiso 1 1 calc R
H22B H 0.3150 0.6608 0.3675 0.057 Uiso 1 1 calc R
C23 C 0.4889(2) 0.8408(2) 0.24185(19) 0.0426(6) Uani 1 1 d .
H23A H 0.5499 0.8107 0.2855 0.051 Uiso 1 1 calc R
H23B H 0.4266 0.9052 0.2639 0.051 Uiso 1 1 calc R
C24 C 0.5556(2) 0.8822(2) 0.13191(19) 0.0448(6) Uani 1 1 d .
H24A H 0.4984 0.8982 0.0869 0.054 Uiso 1 1 calc R
H24B H 0.5815 0.9530 0.1234 0.054 Uiso 1 1 calc R
C25 C 0.7830(2) 0.8053(2) 0.11042(17) 0.0394(6) Uani 1 1 d .
C26 C 0.9907(2) 0.6965(2) 0.11052(18) 0.0387(6) Uani 1 1 d .
C27 C 1.2009(2) 0.5844(2) 0.11663(18) 0.0451(6) Uani 1 1 d .
C28 C 1.2369(3) 0.6795(2) 0.1209(2) 0.0491(7) Uani 1 1 d .
H28 H 1.3210 0.6728 0.1211 0.059 Uiso 1 1 calc R
C29 C 1.1490(2) 0.7881(2) 0.12514(18) 0.0396(6) Uani 1 1 d .
C30 C 1.1877(2) 0.8950(2) 0.1304(2) 0.0474(6) Uani 1 1 d .
H30A H 1.1771 0.9555 0.0701 0.071 Uiso 1 1 calc R
H30B H 1.2745 0.8740 0.1365 0.071 Uiso 1 1 calc R
H30C H 1.1354 0.9222 0.1880 0.071 Uiso 1 1 calc R
N1 N 1.23832(19) 0.29155(18) 0.13003(16) 0.0456(5) Uani 1 1 d .
H1 H 1.2570 0.3583 0.1070 0.055 Uiso 1 1 calc R
N2 N 1.01685(17) 0.37742(17) 0.12771(14) 0.0363(5) Uani 1 1 d .
H2A H 1.0331 0.4439 0.1178 0.044 Uiso 1 1 calc R
N3 N 0.81727(19) 0.48238(17) 0.11267(15) 0.0407(5) Uani 1 1 d .
N4 N 0.86907(18) 0.27716(17) 0.13495(14) 0.0374(5) Uani 1 1 d .
H4A H 0.9223 0.2113 0.1443 0.045 Uiso 1 1 calc R
N5 N 0.66598(17) 0.79150(15) 0.10779(13) 0.0317(4) Uani 1 1 d .
H5 H 0.6591 0.7321 0.0926 0.038 Uiso 1 1 calc R
N6 N 0.87283(18) 0.70660(17) 0.10228(14) 0.0381(5) Uani 1 1 d .
H6 H 0.8535 0.6500 0.0917 0.046 Uiso 1 1 calc R
N7 N 1.07699(19) 0.59534(16) 0.10862(14) 0.0380(5) Uani 1 1 d .
N8 N 1.02550(18) 0.79203(16) 0.11884(13) 0.0338(4) Uani 1 1 d .
H8A H 0.9692 0.8556 0.1202 0.041 Uiso 1 1 calc R
O1 O 1.16014(16) 0.36334(14) 0.37426(12) 0.0443(4) Uani 1 1 d .
O2 O 1.40625(15) 0.25424(13) 0.26426(12) 0.0424(4) Uani 1 1 d .
O3 O 1.10618(16) 0.17965(14) 0.15427(12) 0.0425(4) Uani 1 1 d .
O4 O 0.62207(15) 0.58747(14) 0.09374(11) 0.0374(4) Uani 1 1 d .
O5 O 0.61442(15) 0.59966(14) 0.36169(11) 0.0404(4) Uani 1 1 d .
O6 O 0.42650(13) 0.74867(12) 0.24799(11) 0.0312(3) Uani 1 1 d .
O7 O 0.80155(14) 0.89289(14) 0.12159(12) 0.0386(4) Uani 1 1 d .
O8 O 1.28872(17) 0.49771(16) 0.11374(13) 0.0520(5) Uani 1 1 d .
O1W O 0.8406(6) 0.9748(5) 0.4097(4) 0.0506(15) Uani 0.30 1 d P
H1WA H 0.7651 0.9979 0.4004 0.076 Uiso 0.30 1 d PR
H1WB H 0.8417 0.9781 0.4683 0.076 Uiso 0.30 1 d PR
O2W O 0.9359(5) 0.0722(4) 0.5007(4) 0.0437(13) Uani 0.30 1 d P
H2WA H 0.8709 0.0514 0.5406 0.066 Uiso 0.30 1 d PR
H2WC H 1.0011 0.0337 0.5250 0.066 Uiso 0.30 1 d PR
O3W O 0.6306(4) 0.0839(4) 0.3679(3) 0.0596(13) Uani 0.40 1 d P
H3WD H 0.6908 0.0815 0.3942 0.072 Uiso 0.40 1 d PR
H3WA H 0.6283 0.0153 0.3707 0.089 Uiso 0.40 1 d PR

loop_
_atom_site_aniso_label
_atom_site_aniso_U_11
_atom_site_aniso_U_22
_atom_site_aniso_U_33
_atom_site_aniso_U_23
_atom_site_aniso_U_13
_atom_site_aniso_U_12
C1 0.0306(12) 0.0366(13) 0.0391(13) -0.0038(10) 0.0028(10) -0.0014(10)
C2 0.0488(15) 0.0331(13) 0.0468(15) 0.0036(11) -0.0122(12) -0.0070(11)
C3 0.0418(14) 0.0306(12) 0.0408(14) -0.0020(10) -0.0014(11) -0.0035(11)
C4 0.0478(16) 0.0381(14) 0.0561(17) 0.0015(12) -0.0123(13) -0.0092(12)
C5 0.0441(14) 0.0419(14) 0.0333(13) -0.0019(10) -0.0174(11) -0.0114(12)
C6 0.0469(15) 0.0433(14) 0.0317(12) -0.0037(10) -0.0193(11) -0.0106(12)
C7 0.0335(14) 0.0459(16) 0.0521(16) -0.0097(12) 0.0144(12) -0.0108(12)
C8 0.0518(15) 0.0376(13) 0.0325(12) -0.0040(10) -0.0191(11) -0.0096(12)
C9 0.0442(14) 0.0439(14) 0.0335(13) -0.0028(11) -0.0179(11) -0.0132(12)
C10 0.0458(15) 0.0328(13) 0.0434(14) 0.0095(10) -0.0122(12) -0.0135(12)
C11 0.0449(14) 0.0394(14) 0.0400(14) -0.0121(11) -0.0129(11) -0.0028(11)
C12 0.0469(14) 0.0323(12) 0.0313(12) 0.0102(9) -0.0163(11) -0.0103(11)
C13 0.0415(14) 0.0319(13) 0.0440(14) 0.0036(10) -0.0144(11) -0.0082(11)
C14 0.0466(14) 0.0273(12) 0.0378(13) 0.0148(10) -0.0133(11) -0.0111(11)
C15 0.0460(15) 0.0371(14) 0.0296(13) 0.0049(10) -0.0093(11) -0.0042(12)
C16 0.0343(13) 0.0279(13) 0.0417(14) 0.0090(10) 0.0052(11) -0.0120(10)
C17 0.0327(13) 0.0327(13) 0.0477(15) -0.0105(11) 0.0089(11) -0.0052(11)
C18 0.0449(14) 0.0400(14) 0.0335(12) -0.0047(10) -0.0168(11) -0.0116(12)
C19 0.0427(14) 0.0336(13) 0.0393(14) 0.0127(10) -0.0026(11) -0.0159(11)
C20 0.0421(14) 0.0441(14) 0.0396(13) -0.0071(11) -0.0182(11) -0.0125(11)
C21 0.0390(13) 0.0447(14) 0.0268(12) 0.0011(10) -0.0037(10) -0.0152(11)
C22 0.0415(15) 0.0393(14) 0.0525(16) 0.0111(12) -0.0146(12) -0.0137(12)
C23 0.0340(13) 0.0361(13) 0.0528(15) -0.0151(11) 0.0127(11) -0.0164(11)
C24 0.0424(14) 0.0325(13) 0.0468(15) -0.0147(11) 0.0146(11) -0.0063(11)
C25 0.0402(14) 0.0341(13) 0.0335(13) 0.0157(10) -0.0178(11) -0.0089(11)
C26 0.0354(13) 0.0332(13) 0.0441(14) -0.0137(10) 0.0056(11) -0.0112(11)
C27 0.0352(14) 0.0473(15) 0.0365(14) -0.0053(11) 0.0132(11) -0.0095(12)
C28 0.0441(15) 0.0368(14) 0.0538(16) 0.0088(12) -0.0156(12) -0.0065(12)
C29 0.0386(13) 0.0412(14) 0.0376(13) 0.0022(10) -0.0212(11) -0.0070(11)
C30 0.0386(14) 0.0529(16) 0.0549(16) -0.0186(13) -0.0110(12) -0.0094(12)
N1 0.0422(12) 0.0436(12) 0.0483(13) -0.0131(10) -0.0200(10) 0.0063(10)
N2 0.0321(11) 0.0364(11) 0.0346(11) -0.0077(8) 0.0045(8) -0.0108(9)
N3 0.0414(12) 0.0320(11) 0.0408(11) -0.0003(9) -0.0073(9) -0.0066(9)
N4 0.0395(11) 0.0336(11) 0.0356(11) -0.0079(8) -0.0009(9) -0.0099(9)
N5 0.0362(11) 0.0296(10) 0.0293(10) -0.0131(8) 0.0014(8) -0.0084(8)
N6 0.0375(11) 0.0421(12) 0.0392(11) -0.0158(9) -0.0043(9) -0.0127(10)
N7 0.0429(12) 0.0299(11) 0.0294(10) 0.0009(8) 0.0006(8) -0.0069(9)
N8 0.0396(11) 0.0353(11) 0.0310(10) -0.0086(8) -0.0127(8) -0.0094(9)
O1 0.0439(10) 0.0424(10) 0.0446(10) -0.0175(8) -0.0154(8) 0.0061(8)
O2 0.0383(9) 0.0355(9) 0.0462(10) -0.0126(8) 0.0104(7) -0.0125(8)
O3 0.0536(11) 0.0394(10) 0.0320(9) -0.0051(7) -0.0152(8) -0.0044(8)
O4 0.0385(9) 0.0390(10) 0.0308(8) -0.0070(7) -0.0108(7) -0.0012(7)
O5 0.0397(9) 0.0462(10) 0.0317(9) 0.0051(7) -0.0107(7) -0.0169(8)
O6 0.0343(8) 0.0343(9) 0.0335(8) -0.0134(7) -0.0123(7) -0.0100(7)
O7 0.0274(8) 0.0343(9) 0.0430(9) 0.0086(7) -0.0098(7) -0.0073(7)
O8 0.0456(11) 0.0561(12) 0.0458(10) -0.0143(9) -0.0072(8) 0.0009(9)
O1W 0.051(4) 0.055(4) 0.046(3) -0.019(3) -0.010(3) -0.005(3)
O2W 0.049(3) 0.037(3) 0.041(3) -0.007(2) -0.016(3) 0.002(3)
O3W 0.053(3) 0.065(3) 0.048(3) -0.014(2) -0.005(2) 0.002(2)

loop_
_atom_type_symbol
_atom_type_description
_atom_type_scat_dispersion_real
_atom_type_scat_dispersion_imag
_atom_type_scat_source
C C 0.0033 0.0016 'International Tables Vol C Tables 4.2.6.8 and 6.1.1.4'
H H 0.0000 0.0000 'International Tables Vol C Tables 4.2.6.8 and 6.1.1.4'
N N 0.0061 0.0033 'International Tables Vol C Tables 4.2.6.8 and 6.1.1.4'
O O 0.0106 0.0060 'International Tables Vol C Tables 4.2.6.8 and 6.1.1.4'

loop_
_geom_angle_atom_site_label_1
_geom_angle_atom_site_label_2
_geom_angle_atom_site_label_3
_geom_angle
C6 C1 C2 118.8(2)
C6 C1 O1 117.1(2)
C2 C1 O1 124.1(2)
C1 C2 C3 120.2(2)
C1 C2 H2 119.9
C3 C2 H2 119.9
C4 C3 C2 121.0(2)
C4 C3 H3 119.5
C2 C3 H3 119.5
C3 C4 C5 119.6(2)
C3 C4 H4 120.2
C5 C4 H4 120.2
C6 C5 C10 122.6(2)
C6 C5 C4 116.6(2)
C10 C5 C4 120.8(2)
C5 C6 C1 123.8(2)
C5 C6 C7 117.3(2)
C1 C6 C7 118.8(2)
C8 C7 C6 119.4(2)
C8 C7 H7 120.3
C6 C7 H7 120.3
C9 C8 C7 121.3(2)
C9 C8 H8 119.4
C7 C8 H8 119.4
C10 C9 C8 119.7(2)
C10 C9 H9 120.2
C8 C9 H9 120.2
C9 C10 O5 122.6(2)
C9 C10 C5 119.7(2)
O5 C10 C5 117.7(2)
C12 C11 O1 96.80(19)
C12 C11 H11A 112.4
O1 C11 H11A 112.4
C12 C11 H11B 112.4
O1 C11 H11B 112.4
H11A C11 H11B 110.0
C11 C12 O2 107.27(17)
C11 C12 H12A 110.3
O2 C12 H12A 110.3
C11 C12 H12B 110.3
O2 C12 H12B 110.3
H12A C12 H12B 108.5
C14 C13 O2 107.91(18)
C14 C13 H13A 110.1
O2 C13 H13A 110.1
C14 C13 H13B 110.1
O2 C13 H13B 110.1
H13A C13 H13B 108.4
N1 C14 C13 110.7(2)
N1 C14 H14A 109.5
C13 C14 H14A 109.5
N1 C14 H14B 109.5
C13 C14 H14B 109.5
H14A C14 H14B 108.1
O3 C15 N2 123.9(2)
O3 C15 N1 113.6(2)
N2 C15 N1 121.4(2)
N2 C16 N4 122.5(2)
N2 C16 N3 117.7(2)
N4 C16 N3 119.8(2)
O4 C17 N3 119.8(2)
O4 C17 C18 119.9(2)
N3 C17 C18 119.0(2)
C19 C18 C17 117.6(2)
C19 C18 H18 121.2
C17 C18 H18 121.2
N4 C19 C18 121.8(2)
N4 C19 C20 119.3(2)
C18 C19 C20 118.8(2)
C19 C20 H20A 109.5
C19 C20 H20B 109.5
H20A C20 H20B 109.5
C19 C20 H20C 109.5
H20A C20 H20C 109.5
H20B C20 H20C 109.5
C22 C21 O5 110.1(2)
C22 C21 H21A 109.6
O5 C21 H21A 109.6
C22 C21 H21B 109.6
O5 C21 H21B 109.6
H21A C21 H21B 108.1
C21 C22 O6 104.6(2)
C21 C22 H22A 110.8
O6 C22 H22A 110.8
C21 C22 H22B 110.8
O6 C22 H22B 110.8
H22A C22 H22B 108.9
O6 C23 C24 108.76(19)
O6 C23 H23A 109.9
C24 C23 H23A 109.9
O6 C23 H23B 109.9
C24 C23 H23B 109.9
H23A C23 H23B 108.3
N5 C24 C23 108.72(19)
N5 C24 H24A 109.9
C23 C24 H24A 109.9
N5 C24 H24B 109.9
C23 C24 H24B 109.9
H24A C24 H24B 108.3
O7 C25 N6 124.8(2)
O7 C25 N5 124.9(2)
N6 C25 N5 110.2(2)
N6 C26 N7 120.2(2)
N6 C26 N8 119.8(2)
N7 C26 N8 120.0(2)
O8 C27 C28 113.6(2)
O8 C27 N7 126.5(3)
C28 C27 N7 119.7(2)
C27 C28 C29 122.2(2)
C27 C28 H28 118.9
C29 C28 H28 118.9
N8 C29 C28 114.9(2)
N8 C29 C30 122.3(2)
C28 C29 C30 122.7(2)
C29 C30 H30A 109.5
C29 C30 H30B 109.5
H30A C30 H30B 109.5
C29 C30 H30C 109.5
H30A C30 H30C 109.5
H30B C30 H30C 109.5
C14 N1 C15 118.2(2)
C14 N1 H1 120.9
C15 N1 H1 120.9
C16 N2 C15 125.9(2)
C16 N2 H2A 117.1
C15 N2 H2A 117.1
C17 N3 C16 121.9(2)
C16 N4 C19 119.5(2)
C16 N4 H4A 120.3
C19 N4 H4A 120.3
C25 N5 C24 117.1(2)
C25 N5 H5 121.4
C24 N5 H5 121.4
C26 N6 C25 120.8(2)
C26 N6 H6 119.6
C25 N6 H6 119.6
C26 N7 C27 120.4(2)
C26 N8 C29 122.7(2)
C26 N8 H8A 118.7
C29 N8 H8A 118.7
C1 O1 C11 114.33(18)
C13 O2 C12 107.95(16)
C10 O5 C21 116.13(18)
C22 O6 C23 111.41(17)
H1WA O1W H1WB 109.5
H2WA O2W H2WC 109.5
H3WD O3W H3WA 109.5

loop_
_geom_bond_atom_site_label_1
_geom_bond_atom_site_label_2
_geom_bond_distance
C1 C6 1.380(3)
C1 C2 1.387(3)
C1 O1 1.423(3)
C2 C3 1.414(3)
C2 H2 0.9300
C3 C4 1.354(4)
C3 H3 0.9300
C4 C5 1.477(3)
C4 H4 0.9300
C5 C6 1.374(3)
C5 C10 1.392(3)
C6 C7 1.412(3)
C7 C8 1.402(3)
C7 H7 0.9300
C8 C9 1.368(3)
C8 H8 0.9300
C9 C10 1.365(3)
C9 H9 0.9300
C10 O5 1.382(3)
C11 C12 1.469(3)
C11 O1 1.503(3)
C11 H11A 0.9700
C11 H11B 0.9700
C12 O2 1.532(3)
C12 H12A 0.9700
C12 H12B 0.9700
C13 C14 1.456(3)
C13 O2 1.490(3)
C13 H13A 0.9700
C13 H13B 0.9700
C14 N1 1.396(3)
C14 H14A 0.9700
C14 H14B 0.9700
C15 O3 1.252(3)
C15 N2 1.380(3)
C15 N1 1.399(3)
C16 N2 1.280(3)
C16 N4 1.370(3)
C16 N3 1.387(3)
C17 O4 1.252(3)
C17 N3 1.352(3)
C17 C18 1.429(3)
C18 C19 1.397(3)
C18 H18 0.9300
C19 N4 1.373(3)
C19 C20 1.481(3)
C20 H20A 0.9600
C20 H20B 0.9600
C20 H20C 0.9600
C21 C22 1.448(3)
C21 O5 1.467(3)
C21 H21A 0.9700
C21 H21B 0.9700
C22 O6 1.481(3)
C22 H22A 0.9700
C22 H22B 0.9700
C23 O6 1.481(3)
C23 C24 1.537(3)
C23 H23A 0.9700
C23 H23B 0.9700
C24 N5 1.459(3)
C24 H24A 0.9700
C24 H24B 0.9700
C25 O7 1.231(3)
C25 N6 1.359(3)
C25 N5 1.394(3)
C26 N6 1.335(3)
C26 N7 1.351(3)
C26 N8 1.402(3)
C27 O8 1.237(3)
C27 C28 1.381(4)
C27 N7 1.400(3)
C28 C29 1.431(3)
C28 H28 0.9300
C29 N8 1.409(3)
C29 C30 1.544(3)
C30 H30A 0.9600
C30 H30B 0.9600
C30 H30C 0.9600
N1 H1 0.8600
N2 H2A 0.8600
N4 H4A 0.8600
N5 H5 0.8600
N6 H6 0.8600
N8 H8A 0.8600
O1W H1WA 0.8500
O1W H1WB 0.8500
O2W H2WA 0.8501
O2W H2WC 0.8499
O3W H3WD 0.8500
O3W H3WA 0.8501

loop_
_geom_torsion_atom_site_label_1
_geom_torsion_atom_site_label_2
_geom_torsion_atom_site_label_3
_geom_torsion_atom_site_label_4
_geom_torsion
C6 C1 C2 C3 -2.2(4)
O1 C1 C2 C3 178.4(2)
C1 C2 C3 C4 2.3(4)
C2 C3 C4 C5 -2.4(4)
C3 C4 C5 C6 2.4(4)
C3 C4 C5 C10 -178.6(2)
C10 C5 C6 C1 178.6(2)
C4 C5 C6 C1 -2.4(3)
C10 C5 C6 C7 1.7(3)
C4 C5 C6 C7 -179.3(2)
C2 C1 C6 C5 2.4(4)
O1 C1 C6 C5 -178.2(2)
C2 C1 C6 C7 179.2(2)
O1 C1 C6 C7 -1.3(3)
C5 C6 C7 C8 -2.3(3)
C1 C6 C7 C8 -179.3(2)
C6 C7 C8 C9 0.9(4)
C7 C8 C9 C10 1.0(4)
C8 C9 C10 O5 177.2(2)
C8 C9 C10 C5 -1.6(4)
C6 C5 C10 C9 0.2(4)
C4 C5 C10 C9 -178.7(2)
C6 C5 C10 O5 -178.7(2)
C4 C5 C10 O5 2.3(3)
O1 C11 C12 O2 89.55(19)
O2 C13 C14 N1 -72.2(2)
O4 C17 C18 C19 173.5(2)
N3 C17 C18 C19 6.5(3)
C17 C18 C19 N4 -1.9(3)
C17 C18 C19 C20 176.9(2)
O5 C21 C22 O6 74.3(2)
O6 C23 C24 N5 -71.7(3)
O8 C27 C28 C29 -179.7(2)
N7 C27 C28 C29 4.8(4)
C27 C28 C29 N8 -3.4(4)
C27 C28 C29 C30 179.7(2)
C13 C14 N1 C15 -91.6(3)
O3 C15 N1 C14 -16.2(3)
N2 C15 N1 C14 175.8(2)
N4 C16 N2 C15 -3.9(4)
N3 C16 N2 C15 177.3(2)
O3 C15 N2 C16 3.9(4)
N1 C15 N2 C16 170.6(2)
O4 C17 N3 C16 -174.5(2)
C18 C17 N3 C16 -7.6(3)
N2 C16 N3 C17 -177.4(2)
N4 C16 N3 C17 3.7(3)
N2 C16 N4 C19 -177.7(2)
N3 C16 N4 C19 1.1(3)
C18 C19 N4 C16 -1.9(3)
C20 C19 N4 C16 179.3(2)
O7 C25 N5 C24 -7.6(3)
N6 C25 N5 C24 170.37(19)
C23 C24 N5 C25 -100.1(2)
N7 C26 N6 C25 175.8(2)
N8 C26 N6 C25 -5.6(3)
O7 C25 N6 C26 3.0(4)
N5 C25 N6 C26 -175.0(2)
N6 C26 N7 C27 179.6(2)
N8 C26 N7 C27 1.1(3)
O8 C27 N7 C26 -178.4(2)
C28 C27 N7 C26 -3.6(3)
N6 C26 N8 C29 -178.3(2)
N7 C26 N8 C29 0.2(3)
C28 C29 N8 C26 0.9(3)
C30 C29 N8 C26 177.8(2)
C6 C1 O1 C11 175.5(2)
C2 C1 O1 C11 -5.1(3)
C12 C11 O1 C1 179.53(18)
C14 C13 O2 C12 151.55(19)
C11 C12 O2 C13 -112.3(2)
C9 C10 O5 C21 -1.3(3)
C5 C10 O5 C21 177.6(2)
C22 C21 O5 C10 178.6(2)
C21 C22 O6 C23 -100.2(2)
C24 C23 O6 C22 161.46(19)
